data_7215768
loop_
_publ_author_name
'Smith, Aaron J.'
'Ali, Farukh I.'
'Soldatov, Dmitriy V.'

_publ_section_title
;
 Glycine homopeptides: the effect of the chain length on the crystal
 structure and solid state reactivity
;
_journal_issue 31
_journal_name_full CrystEngComm
_journal_page_first 7196
_journal_paper_doi 10.1039/C4CE00630E
_journal_volume 16
_journal_year 2014
_chemical_formula_moiety 'C8 H14 N4 O5'
_chemical_formula_sum 'C8 H14 N4 O5'
_chemical_formula_weight 246.23
_chemical_name_common Tetraglycine
_chemical_name_systematic
;
  Glycyl-glycyl-glycyl-glycine
;
_space_group_crystal_system triclinic
_space_group_IT_number 2
_space_group_name_Hall '-P 1'
_space_group_name_H-M_alt 'P -1'
_symmetry_space_group_name_Hall '-P 1'
_symmetry_space_group_name_H-M 'P -1'
_atom_sites_solution_hydrogens geom
_audit_creation_method SHELXL-2013
_cell_angle_alpha 67.284(3)
_cell_angle_beta 85.298(3)
_cell_angle_gamma 88.190(3)
_cell_formula_units_Z 4
_cell_length_a 4.8042(2)
_cell_length_b 14.8701(5)
_cell_length_c 15.6243(5)
_cell_measurement_reflns_used 11175
_cell_measurement_temperature 295(2)
_cell_measurement_theta_max 75.1159
_cell_measurement_theta_min 3.0725
_cell_volume 1026.14(7)
_computing_cell_refinement
;
CrysAlisPro, Agilent Technologies,
Version 1.171.35.8 (release 07-03-2011 CrysAlis171 .NET)
(compiled Mar  7 2011,18:06:32)
;
_computing_data_collection
;
CrysAlisPro, Agilent Technologies,
Version 1.171.35.8 (release 07-03-2011 CrysAlis171 .NET)
(compiled Mar  7 2011,18:06:32)
;
_computing_data_reduction
;
CrysAlisPro, Agilent Technologies,
Version 1.171.35.8 (release 07-03-2011 CrysAlis171 .NET)
(compiled Mar  7 2011,18:06:32)
;
_computing_structure_refinement 'SHELXL-2013 (Sheldrick, 2013)'
_computing_structure_solution SIR-92
_diffrn_ambient_temperature 295(2)
_diffrn_detector_area_resol_mean 10.3693
_diffrn_measured_fraction_theta_full 0.993
_diffrn_measured_fraction_theta_max 0.992
_diffrn_measurement_device_type 'SuperNova, Dual, Cu at zero, Atlas'
_diffrn_measurement_method '\w scans'
_diffrn_radiation_source 'SuperNova (Cu) X-ray Source'
_diffrn_radiation_type CuK\a
_diffrn_radiation_wavelength 1.54184
_diffrn_reflns_av_R_equivalents 0.0303
_diffrn_reflns_av_unetI/netI 0.0193
_diffrn_reflns_Laue_measured_fraction_full 0.993
_diffrn_reflns_Laue_measured_fraction_max 0.992
_diffrn_reflns_limit_h_max 5
_diffrn_reflns_limit_h_min -6
_diffrn_reflns_limit_k_max 18
_diffrn_reflns_limit_k_min -18
_diffrn_reflns_limit_l_max 19
_diffrn_reflns_limit_l_min -19
_diffrn_reflns_number 19837
_diffrn_reflns_point_group_measured_fraction_full 0.993
_diffrn_reflns_point_group_measured_fraction_max 0.992
_diffrn_reflns_theta_full 67.684
_diffrn_reflns_theta_max 75.296
_diffrn_reflns_theta_min 3.075
_exptl_absorpt_coefficient_mu 1.146
_exptl_absorpt_correction_T_max 0.9664
_exptl_absorpt_correction_T_min 0.6571
_exptl_absorpt_correction_type multi-scan
_exptl_absorpt_process_details
;
CrysAlisPro, Agilent Technologies,
Version 1.171.35.8 (release 07-03-2011 CrysAlis171 .NET)
(compiled Mar  7 2011,18:06:32)
Empirical absorption correction using spherical harmonics,
 implemented in SCALE3 ABSPACK scaling algorithm.
;
_exptl_crystal_colour white
_exptl_crystal_density_diffrn 1.594
_exptl_crystal_description plate
_exptl_crystal_F_000 520
_exptl_crystal_size_max 0.400
_exptl_crystal_size_mid 0.200
_exptl_crystal_size_min 0.030
_refine_diff_density_max 0.260
_refine_diff_density_min -0.228
_refine_diff_density_rms 0.048
_refine_ls_extinction_method none
_refine_ls_goodness_of_fit_ref 1.018
_refine_ls_hydrogen_treatment constr
_refine_ls_matrix_type full
_refine_ls_number_parameters 309
_refine_ls_number_reflns 4181
_refine_ls_number_restraints 0
_refine_ls_restrained_S_all 1.018
_refine_ls_R_factor_all 0.0404
_refine_ls_R_factor_gt 0.0391
_refine_ls_shift/su_max 0.000
_refine_ls_shift/su_mean 0.000
_refine_ls_structure_factor_coef Fsqd
_refine_ls_weighting_details 'w=1/[\s^2^(Fo^2^)+(0.0719P)^2^+0.2181P] where P=(Fo^2^+2Fc^2^)/3'
_refine_ls_weighting_scheme calc
_refine_ls_wR_factor_gt 0.1101
_refine_ls_wR_factor_ref 0.1116
_reflns_Friedel_coverage 0.000
_reflns_number_gt 3963
_reflns_number_total 4181
_reflns_threshold_expression 'I > 2\s(I)'
_cod_data_source_file c4ce00630e2.cif
_cod_data_source_block shelx
_cod_depositor_comments 'Adding full bibliography for 7215768--7215769.cif.'
_cod_database_code 7215768
_shelx_space_group_comment
;
The symmetry employed for this shelxl refinement is uniquely defined
by the following loop, which should always be used as a source of
symmetry information in preference to the above space-group names.
They are only intended as comments.
;
_shelx_estimated_absorpt_t_min 0.657
_shelx_estimated_absorpt_t_max 0.966
_shelxl_version_number 2013-4

loop_
_space_group_symop_operation_xyz
'x, y, z'
'-x, -y, -z'

loop_
_atom_site_label
_atom_site_type_symbol
_atom_site_fract_x
_atom_site_fract_y
_atom_site_fract_z
_atom_site_U_iso_or_equiv
_atom_site_adp_type
_atom_site_occupancy
_atom_site_site_symmetry_order
_atom_site_calc_flag
_atom_site_refinement_flags_posn
_atom_site_refinement_flags_adp
C1A C 0.5428(2) 0.13649(8) 0.87273(7) 0.0280(2) Uani 1 1 d . .
H1AA H 0.6484 0.0763 0.8878 0.034 Uiso 1 1 calc R U
H1AB H 0.6702 0.1882 0.8670 0.034 Uiso 1 1 calc R U
C2A C 0.4121(2) 0.16026(8) 0.78161(7) 0.0267(2) Uani 1 1 d . .
C3A C 0.4502(3) 0.15121(9) 0.63123(8) 0.0301(3) Uani 1 1 d . .
H3AA H 0.4397 0.2214 0.5990 0.036 Uiso 1 1 calc R U
H3AB H 0.2643 0.1246 0.6377 0.036 Uiso 1 1 calc R U
C4A C 0.6464(2) 0.10909(8) 0.57551(7) 0.0253(2) Uani 1 1 d . .
C5A C 0.7657(3) 0.10264(8) 0.42481(8) 0.0286(2) Uani 1 1 d . .
H5AA H 0.7717 0.0320 0.4518 0.034 Uiso 1 1 calc R U
H5AB H 0.9549 0.1268 0.4174 0.034 Uiso 1 1 calc R U
C6A C 0.6450(2) 0.13696(8) 0.33063(7) 0.0250(2) Uani 1 1 d . .
C7A C 0.6833(2) 0.12364(9) 0.17936(8) 0.0299(2) Uani 1 1 d . .
H7AA H 0.6960 0.1929 0.1415 0.036 Uiso 1 1 calc R U
H7AB H 0.4889 0.1045 0.1866 0.036 Uiso 1 1 calc R U
C8A C 0.8566(2) 0.06713(8) 0.13051(7) 0.0265(2) Uani 1 1 d . .
N1A N 0.3227(2) 0.12593(7) 0.94748(6) 0.0304(2) Uani 1 1 d . .
H1AC H 0.4007 0.1136 1.0006 0.037 Uiso 1 1 calc R U
H1AD H 0.2102 0.0769 0.9541 0.037 Uiso 1 1 calc R U
H1AE H 0.2244 0.1809 0.9329 0.037 Uiso 1 1 calc R U
N2A N 0.5503(2) 0.12758(7) 0.72240(6) 0.0299(2) Uani 1 1 d . .
H2A H 0.6980 0.0927 0.7380 0.036 Uiso 1 1 calc R U
N3A N 0.5949(2) 0.13793(7) 0.48597(7) 0.0290(2) Uani 1 1 d . .
H3A H 0.4597 0.1776 0.4647 0.035 Uiso 1 1 calc R U
N4A N 0.7815(2) 0.10491(8) 0.27023(7) 0.0316(2) Uani 1 1 d . .
H4A H 0.9328 0.0720 0.2855 0.038 Uiso 1 1 calc R U
O1A O 0.1959(2) 0.20747(8) 0.76481(6) 0.0490(3) Uani 1 1 d . .
O2A O 0.8348(2) 0.05289(7) 0.61024(6) 0.0397(2) Uani 1 1 d . .
O3A O 0.4389(2) 0.19001(7) 0.31275(6) 0.0371(2) Uani 1 1 d . .
O4A O 0.76258(18) 0.06565(7) 0.05822(6) 0.0345(2) Uani 1 1 d . .
O5A O 1.0763(2) 0.02877(8) 0.16294(7) 0.0486(3) Uani 1 1 d . .
C1B C 0.2034(2) 0.33889(8) 0.13940(7) 0.0297(2) Uani 1 1 d . .
H1BA H 0.3829 0.3354 0.1648 0.036 Uiso 1 1 calc R U
H1BB H 0.1538 0.2739 0.1453 0.036 Uiso 1 1 calc R U
C2B C -0.0175(2) 0.37708(8) 0.19250(7) 0.0252(2) Uani 1 1 d . .
C3B C -0.1752(2) 0.37916(9) 0.34339(7) 0.0284(2) Uani 1 1 d . .
H3BA H -0.3601 0.3511 0.3523 0.034 Uiso 1 1 calc R U
H3BB H -0.1918 0.4496 0.3150 0.034 Uiso 1 1 calc R U
C4B C -0.0482(2) 0.34917(8) 0.43669(7) 0.0245(2) Uani 1 1 d . .
C5B C -0.0637(2) 0.36112(9) 0.58606(7) 0.0287(2) Uani 1 1 d . .
H5BA H 0.1254 0.3857 0.5779 0.034 Uiso 1 1 calc R U
H5BB H -0.0577 0.2907 0.6176 0.034 Uiso 1 1 calc R U
C6B C -0.2444(2) 0.40381(8) 0.64569(7) 0.0251(2) Uani 1 1 d . .
C7B C -0.3137(2) 0.40635(8) 0.80179(7) 0.0282(2) Uani 1 1 d . .
H7BA H -0.5059 0.3840 0.8139 0.034 Uiso 1 1 calc R U
H7BB H -0.3151 0.4770 0.7774 0.034 Uiso 1 1 calc R U
C8B C -0.1694(2) 0.36752(8) 0.89240(7) 0.0257(2) Uani 1 1 d . .
N1B N 0.2210(2) 0.40530(7) 0.04084(6) 0.0291(2) Uani 1 1 d . .
H1BC H 0.2348 0.4665 0.0365 0.035 Uiso 1 1 calc R U
H1BD H 0.0681 0.3991 0.0150 0.035 Uiso 1 1 calc R U
H1BE H 0.3707 0.3905 0.0113 0.035 Uiso 1 1 calc R U
N2B N 0.0057(2) 0.34436(7) 0.28384(6) 0.0290(2) Uani 1 1 d . .
H2B H 0.1312 0.3015 0.3081 0.035 Uiso 1 1 calc R U
N3B N -0.1721(2) 0.38633(7) 0.49556(6) 0.0281(2) Uani 1 1 d . .
H3B H -0.3136 0.4245 0.4801 0.034 Uiso 1 1 calc R U
N4B N -0.1724(2) 0.37370(7) 0.73318(6) 0.0290(2) Uani 1 1 d . .
H4B H -0.0363 0.3332 0.7496 0.035 Uiso 1 1 calc R U
O1B O -0.19653(19) 0.43454(7) 0.15185(6) 0.0370(2) Uani 1 1 d . .
O2B O 0.15135(19) 0.29362(7) 0.45555(6) 0.0367(2) Uani 1 1 d . .
O3B O -0.4349(2) 0.46100(7) 0.61519(6) 0.0403(2) Uani 1 1 d . .
O4B O -0.26453(17) 0.39873(6) 0.95458(5) 0.0325(2) Uani 1 1 d . .
O5B O 0.0286(2) 0.31030(7) 0.90166(6) 0.0408(2) Uani 1 1 d . .

loop_
_atom_site_aniso_label
_atom_site_aniso_U_11
_atom_site_aniso_U_22
_atom_site_aniso_U_33
_atom_site_aniso_U_23
_atom_site_aniso_U_13
_atom_site_aniso_U_12
C1A 0.0291(6) 0.0350(5) 0.0225(5) -0.0140(4) -0.0051(4) 0.0073(4)
C2A 0.0320(6) 0.0281(5) 0.0219(5) -0.0117(4) -0.0058(4) 0.0109(4)
C3A 0.0300(6) 0.0413(6) 0.0228(5) -0.0168(5) -0.0073(4) 0.0150(5)
C4A 0.0272(5) 0.0287(5) 0.0227(5) -0.0129(4) -0.0050(4) 0.0079(4)
C5A 0.0306(6) 0.0351(6) 0.0238(5) -0.0155(4) -0.0061(4) 0.0137(4)
C6A 0.0270(5) 0.0270(5) 0.0231(5) -0.0123(4) -0.0035(4) 0.0067(4)
C7A 0.0306(6) 0.0391(6) 0.0263(5) -0.0190(5) -0.0089(4) 0.0127(5)
C8A 0.0266(5) 0.0317(5) 0.0241(5) -0.0140(4) -0.0036(4) 0.0059(4)
N1A 0.0319(5) 0.0378(5) 0.0215(4) -0.0116(4) -0.0043(4) 0.0105(4)
N2A 0.0298(5) 0.0412(5) 0.0227(4) -0.0168(4) -0.0081(4) 0.0157(4)
N3A 0.0318(5) 0.0367(5) 0.0220(4) -0.0156(4) -0.0066(4) 0.0163(4)
N4A 0.0316(5) 0.0444(5) 0.0261(5) -0.0215(4) -0.0097(4) 0.0168(4)
O1A 0.0554(6) 0.0662(6) 0.0334(5) -0.0281(4) -0.0184(4) 0.0418(5)
O2A 0.0430(5) 0.0511(5) 0.0285(4) -0.0193(4) -0.0115(4) 0.0259(4)
O3A 0.0412(5) 0.0444(5) 0.0297(4) -0.0189(4) -0.0101(3) 0.0229(4)
O4A 0.0367(5) 0.0480(5) 0.0270(4) -0.0229(4) -0.0082(3) 0.0087(4)
O5A 0.0422(6) 0.0741(7) 0.0430(5) -0.0370(5) -0.0183(4) 0.0329(5)
C1B 0.0307(6) 0.0358(6) 0.0235(5) -0.0129(4) -0.0036(4) 0.0115(4)
C2B 0.0251(5) 0.0296(5) 0.0226(5) -0.0121(4) -0.0030(4) 0.0048(4)
C3B 0.0291(6) 0.0359(6) 0.0227(5) -0.0143(4) -0.0042(4) 0.0113(4)
C4B 0.0268(5) 0.0267(5) 0.0207(5) -0.0099(4) -0.0030(4) 0.0061(4)
C5B 0.0299(6) 0.0372(6) 0.0227(5) -0.0157(4) -0.0066(4) 0.0127(4)
C6B 0.0277(6) 0.0273(5) 0.0225(5) -0.0121(4) -0.0034(4) 0.0070(4)
C7B 0.0301(6) 0.0352(5) 0.0241(5) -0.0169(4) -0.0042(4) 0.0110(4)
C8B 0.0267(5) 0.0288(5) 0.0239(5) -0.0132(4) -0.0013(4) 0.0034(4)
N1B 0.0276(5) 0.0363(5) 0.0241(4) -0.0131(4) -0.0008(3) 0.0075(4)
N2B 0.0328(5) 0.0349(5) 0.0216(4) -0.0140(4) -0.0050(4) 0.0141(4)
N3B 0.0307(5) 0.0352(5) 0.0216(4) -0.0145(4) -0.0062(4) 0.0142(4)
N4B 0.0310(5) 0.0366(5) 0.0232(4) -0.0161(4) -0.0069(4) 0.0161(4)
O1B 0.0349(5) 0.0493(5) 0.0258(4) -0.0139(4) -0.0057(3) 0.0189(4)
O2B 0.0398(5) 0.0460(5) 0.0294(4) -0.0203(4) -0.0100(3) 0.0225(4)
O3B 0.0445(5) 0.0500(5) 0.0300(4) -0.0196(4) -0.0119(4) 0.0260(4)
O4B 0.0302(4) 0.0480(5) 0.0267(4) -0.0233(4) -0.0020(3) 0.0076(3)
O5B 0.0472(6) 0.0466(5) 0.0357(5) -0.0233(4) -0.0138(4) 0.0250(4)

loop_
_atom_type_symbol
_atom_type_description
_atom_type_scat_dispersion_real
_atom_type_scat_dispersion_imag
_atom_type_scat_source
C C 0.0181 0.0091 'International Tables Vol C Tables 4.2.6.8 and 6.1.1.4'
H H 0.0000 0.0000 'International Tables Vol C Tables 4.2.6.8 and 6.1.1.4'
N N 0.0311 0.0180 'International Tables Vol C Tables 4.2.6.8 and 6.1.1.4'
O O 0.0492 0.0322 'International Tables Vol C Tables 4.2.6.8 and 6.1.1.4'

loop_
_geom_angle_atom_site_label_1
_geom_angle_atom_site_label_2
_geom_angle_atom_site_label_3
_geom_angle
N1A C1A C2A 109.76(9)
N1A C1A H1AA 109.7
C2A C1A H1AA 109.7
N1A C1A H1AB 109.7
C2A C1A H1AB 109.7
H1AA C1A H1AB 108.2
O1A C2A N2A 123.46(10)
O1A C2A C1A 121.29(10)
N2A C2A C1A 115.25(9)
N2A C3A C4A 109.65(9)
N2A C3A H3AA 109.7
C4A C3A H3AA 109.7
N2A C3A H3AB 109.7
C4A C3A H3AB 109.7
H3AA C3A H3AB 108.2
O2A C4A N3A 123.24(10)
O2A C4A C3A 122.31(9)
N3A C4A C3A 114.44(9)
N3A C5A C6A 109.74(9)
N3A C5A H5AA 109.7
C6A C5A H5AA 109.7
N3A C5A H5AB 109.7
C6A C5A H5AB 109.7
H5AA C5A H5AB 108.2
O3A C6A N4A 123.62(10)
O3A C6A C5A 121.98(9)
N4A C6A C5A 114.40(9)
N4A C7A C8A 110.82(9)
N4A C7A H7AA 109.5
C8A C7A H7AA 109.5
N4A C7A H7AB 109.5
C8A C7A H7AB 109.5
H7AA C7A H7AB 108.1
O5A C8A O4A 125.46(10)
O5A C8A C7A 118.57(9)
O4A C8A C7A 115.96(10)
C1A N1A H1AC 109.5
C1A N1A H1AD 109.5
H1AC N1A H1AD 109.5
C1A N1A H1AE 109.5
H1AC N1A H1AE 109.5
H1AD N1A H1AE 109.5
C2A N2A C3A 119.39(9)
C2A N2A H2A 120.3
C3A N2A H2A 120.3
C4A N3A C5A 120.22(9)
C4A N3A H3A 119.9
C5A N3A H3A 119.9
C6A N4A C7A 122.17(9)
C6A N4A H4A 118.9
C7A N4A H4A 118.9
N1B C1B C2B 108.75(9)
N1B C1B H1BA 109.9
C2B C1B H1BA 109.9
N1B C1B H1BB 109.9
C2B C1B H1BB 109.9
H1BA C1B H1BB 108.3
O1B C2B N2B 124.29(10)
O1B C2B C1B 120.96(9)
N2B C2B C1B 114.74(9)
N2B C3B C4B 108.24(9)
N2B C3B H3BA 110.0
C4B C3B H3BA 110.0
N2B C3B H3BB 110.0
C4B C3B H3BB 110.0
H3BA C3B H3BB 108.4
O2B C4B N3B 123.22(10)
O2B C4B C3B 121.25(9)
N3B C4B C3B 115.53(9)
N3B C5B C6B 111.19(9)
N3B C5B H5BA 109.4
C6B C5B H5BA 109.4
N3B C5B H5BB 109.4
C6B C5B H5BB 109.4
H5BA C5B H5BB 108.0
O3B C6B N4B 123.89(10)
O3B C6B C5B 122.57(9)
N4B C6B C5B 113.54(9)
N4B C7B C8B 111.15(9)
N4B C7B H7BA 109.4
C8B C7B H7BA 109.4
N4B C7B H7BB 109.4
C8B C7B H7BB 109.4
H7BA C7B H7BB 108.0
O5B C8B O4B 124.18(10)
O5B C8B C7B 119.97(9)
O4B C8B C7B 115.85(9)
C1B N1B H1BC 109.5
C1B N1B H1BD 109.5
H1BC N1B H1BD 109.5
C1B N1B H1BE 109.5
H1BC N1B H1BE 109.5
H1BD N1B H1BE 109.5
C2B N2B C3B 121.63(9)
C2B N2B H2B 119.2
C3B N2B H2B 119.2
C4B N3B C5B 118.90(9)
C4B N3B H3B 120.5
C5B N3B H3B 120.5
C6B N4B C7B 122.91(9)
C6B N4B H4B 118.5
C7B N4B H4B 118.5

loop_
_geom_bond_atom_site_label_1
_geom_bond_atom_site_label_2
_geom_bond_distance
C1A N1A 1.4740(14)
C1A C2A 1.5132(14)
C1A H1AA 0.9700
C1A H1AB 0.9700
C2A O1A 1.2232(14)
C2A N2A 1.3264(14)
C3A N2A 1.4488(13)
C3A C4A 1.5128(14)
C3A H3AA 0.9700
C3A H3AB 0.9700
C4A O2A 1.2225(14)
C4A N3A 1.3375(14)
C5A N3A 1.4470(13)
C5A C6A 1.5176(14)
C5A H5AA 0.9700
C5A H5AB 0.9700
C6A O3A 1.2275(14)
C6A N4A 1.3319(14)
C7A N4A 1.4533(13)
C7A C8A 1.5257(14)
C7A H7AA 0.9700
C7A H7AB 0.9700
C8A O5A 1.2342(14)
C8A O4A 1.2584(13)
N1A H1AC 0.8900
N1A H1AD 0.8900
N1A H1AE 0.8900
N2A H2A 0.8600
N3A H3A 0.8600
N4A H4A 0.8600
C1B N1B 1.4708(14)
C1B C2B 1.5226(14)
C1B H1BA 0.9700
C1B H1BB 0.9700
C2B O1B 1.2237(14)
C2B N2B 1.3313(14)
C3B N2B 1.4490(13)
C3B C4B 1.5239(14)
C3B H3BA 0.9700
C3B H3BB 0.9700
C4B O2B 1.2235(14)
C4B N3B 1.3371(14)
C5B N3B 1.4526(13)
C5B C6B 1.5211(14)
C5B H5BA 0.9700
C5B H5BB 0.9700
C6B O3B 1.2234(14)
C6B N4B 1.3357(14)
C7B N4B 1.4516(13)
C7B C8B 1.5241(15)
C7B H7BA 0.9700
C7B H7BB 0.9700
C8B O5B 1.2353(14)
C8B O4B 1.2767(13)
N1B H1BC 0.8900
N1B H1BD 0.8900
N1B H1BE 0.8900
N2B H2B 0.8600
N3B H3B 0.8600
N4B H4B 0.8600

loop_
_geom_torsion_atom_site_label_1
_geom_torsion_atom_site_label_2
_geom_torsion_atom_site_label_3
_geom_torsion_atom_site_label_4
_geom_torsion
N1A C1A C2A O1A 31.60(16)
N1A C1A C2A N2A -149.29(10)
N2A C3A C4A O2A 9.23(17)
N2A C3A C4A N3A -171.22(10)
N3A C5A C6A O3A 2.68(16)
N3A C5A C6A N4A -177.45(10)
N4A C7A C8A O5A -12.32(16)
N4A C7A C8A O4A 169.09(10)
O1A C2A N2A C3A 2.45(19)
C1A C2A N2A C3A -176.64(10)
C4A C3A N2A C2A 178.05(10)
O2A C4A N3A C5A -0.04(19)
C3A C4A N3A C5A -179.58(10)
C6A C5A N3A C4A 173.75(10)
O3A C6A N4A C7A -5.25(19)
C5A C6A N4A C7A 174.88(10)
C8A C7A N4A C6A -172.26(10)
N1B C1B C2B O1B 19.70(15)
N1B C1B C2B N2B -159.17(10)
N2B C3B C4B O2B -8.98(15)
N2B C3B C4B N3B 171.98(10)
N3B C5B C6B O3B -7.92(17)
N3B C5B C6B N4B 172.83(10)
N4B C7B C8B O5B -4.77(16)
N4B C7B C8B O4B 174.50(10)
O1B C2B N2B C3B -3.44(18)
C1B C2B N2B C3B 175.40(10)
C4B C3B N2B C2B -165.23(10)
O2B C4B N3B C5B 0.90(18)
C3B C4B N3B C5B 179.91(10)
C6B C5B N3B C4B -175.62(10)
O3B C6B N4B C7B -0.22(19)
C5B C6B N4B C7B 179.02(10)
C8B C7B N4B C6B -174.63(10)
